data_1519411
loop_
_publ_author_name
'Burns, Alan R.'
'Madec, Ama\"el G. E.'
'Low, Darryl W.'
'Roy, Iain D.'
'Lam, Hon Wai'

_publ_section_title
;
 Enantioselective synthesis of bicyclo[3.n.1]alkanes by chiral phosphoric
 acid-catalyzed desymmetrizing Michael cyclizations
;
_journal_issue 6
_journal_name_full 'Chem. Sci.'
_journal_page_first 3550
_journal_paper_doi 10.1039/C5SC00753D
_journal_volume 6
_journal_year 2015
_chemical_absolute_configuration ad
_chemical_formula_moiety 'C18 H19 Cl O3'
_chemical_formula_sum 'C18 H19 Cl O3'
_chemical_formula_weight 318.78
_chemical_name_systematic
;
 ?
;
_space_group_crystal_system monoclinic
_space_group_IT_number 4
_space_group_name_Hall 'P 2yb'
_space_group_name_H-M_alt 'P 1 21 1'
_symmetry_space_group_name_Hall 'P 2yb'
_symmetry_space_group_name_H-M 'P 1 21 1'
_atom_sites_solution_hydrogens geom
_atom_sites_solution_primary iterative
_atom_sites_solution_secondary difmap
_audit_creation_date 2014-05-28
_audit_creation_method
;
Olex2 1.2
(compiled 2014.03.20 svn.r2914 for OlexSys, GUI svn.r4816)
;
_audit_update_record
;
2015-01-22 deposited with the CCDC.
2015-04-14 downloaded from the CCDC.
;
_cell_angle_alpha 90
_cell_angle_beta 108.470(8)
_cell_angle_gamma 90
_cell_formula_units_Z 2
_cell_length_a 7.0438(5)
_cell_length_b 11.6921(7)
_cell_length_c 9.8846(7)
_cell_measurement_reflns_used 4347
_cell_measurement_temperature 120(2)
_cell_measurement_theta_max 74.4430
_cell_measurement_theta_min 4.7290
_cell_volume 772.13(10)
_computing_cell_refinement
;
CrysAlisPro, Agilent Technologies,
Version 1.171.37.31 (release 14-01-2014 CrysAlis171 .NET)
(compiled Jan 14 2014,18:38:05)
;
_computing_data_collection
;
CrysAlisPro, Agilent Technologies,
Version 1.171.37.31 (release 14-01-2014 CrysAlis171 .NET)
(compiled Jan 14 2014,18:38:05)
;
_computing_data_reduction
;
CrysAlisPro, Agilent Technologies,
Version 1.171.37.31 (release 14-01-2014 CrysAlis171 .NET)
(compiled Jan 14 2014,18:38:05)
;
_computing_molecular_graphics 'Olex2 (Dolomanov et al., 2009)'
_computing_publication_material 'Olex2 (Dolomanov et al., 2009)'
_computing_structure_refinement 'ShelXL (Sheldrick, 2008)'
_computing_structure_solution 'olex2.solve (Bourhis et al., 2013)'
_diffrn_ambient_temperature 120(2)
_diffrn_detector 'CCD area detector'
_diffrn_detector_area_resol_mean 10.6296
_diffrn_detector_type 'Agilent Diffraction Atlas detector'
_diffrn_measured_fraction_theta_full 0.996
_diffrn_measured_fraction_theta_max 0.985
_diffrn_measurement_device '\k-geometry diffractometer'
_diffrn_measurement_device_type 'GV1000, Atlas'
_diffrn_measurement_method '\w scans'
_diffrn_orient_matrix_UB_11 -0.1465832000
_diffrn_orient_matrix_UB_12 -0.1005605000
_diffrn_orient_matrix_UB_13 -0.0147363000
_diffrn_orient_matrix_UB_21 0.0831378000
_diffrn_orient_matrix_UB_22 -0.0208174000
_diffrn_orient_matrix_UB_23 0.1620564000
_diffrn_orient_matrix_UB_31 -0.1576635000
_diffrn_orient_matrix_UB_32 0.0824053000
_diffrn_orient_matrix_UB_33 0.0229174000
_diffrn_radiation_collimation 'focusing mirrors'
_diffrn_radiation_monochromator mirror
_diffrn_radiation_probe x-ray
_diffrn_radiation_type CuK\a
_diffrn_radiation_wavelength 1.54184
_diffrn_reflns_av_R_equivalents 0.0315
_diffrn_reflns_av_unetI/netI 0.0304
_diffrn_reflns_laue_measured_fraction_full 0.996
_diffrn_reflns_laue_measured_fraction_max 0.985
_diffrn_reflns_limit_h_max 8
_diffrn_reflns_limit_h_min -8
_diffrn_reflns_limit_k_max 14
_diffrn_reflns_limit_k_min -14
_diffrn_reflns_limit_l_max 12
_diffrn_reflns_limit_l_min -12
_diffrn_reflns_number 6983
_diffrn_reflns_point_group_measured_fraction_full 0.991
_diffrn_reflns_point_group_measured_fraction_max 0.971
_diffrn_reflns_theta_full 67.684
_diffrn_reflns_theta_max 76.365
_diffrn_reflns_theta_min 4.717
_diffrn_source 'microfocus sealed tube'
_diffrn_source_target Cu
_diffrn_source_type 'Agilent Diffraction microfocus tube'
_exptl_absorpt_coefficient_mu 2.275
_exptl_absorpt_correction_T_max 0.829
_exptl_absorpt_correction_T_min 0.387
_exptl_absorpt_correction_type gaussian
_exptl_absorpt_process_details
;
CrysAlisPro, Agilent Technologies,
Version 1.171.37.31 (release 14-01-2014 CrysAlis171 .NET)
(compiled Jan 14 2014,18:38:05)
Numerical absorption correction based on gaussian integration over
            a multifaceted crystal model
Empirical absorption correction using spherical harmonics,
 implemented in SCALE3 ABSPACK scaling algorithm.
;
_exptl_crystal_colour 'clear colourless'
_exptl_crystal_colour_lustre clear
_exptl_crystal_colour_primary colourless
_exptl_crystal_density_diffrn 1.371
_exptl_crystal_description plate
_exptl_crystal_F_000 336
_exptl_crystal_size_max 0.7503
_exptl_crystal_size_mid 0.4512
_exptl_crystal_size_min 0.0875
_refine_diff_density_max 0.225
_refine_diff_density_min -0.271
_refine_diff_density_rms 0.044
_refine_ls_abs_structure_details
;
 Flack x determined using 1394 quotients [(I+)-(I-)]/[(I+)+(I-)]
 (Parsons, Flack and Wagner, Acta Cryst. B69 (2013) 249-259).
;
_refine_ls_abs_structure_Flack -0.009(8)
_refine_ls_extinction_method none
_refine_ls_goodness_of_fit_ref 1.062
_refine_ls_hydrogen_treatment constr
_refine_ls_matrix_type full
_refine_ls_number_parameters 200
_refine_ls_number_reflns 3148
_refine_ls_number_restraints 1
_refine_ls_restrained_S_all 1.062
_refine_ls_R_factor_all 0.0336
_refine_ls_R_factor_gt 0.0328
_refine_ls_shift/su_max 0.000
_refine_ls_shift/su_mean 0.000
_refine_ls_structure_factor_coef Fsqd
_refine_ls_weighting_details 'w=1/[\s^2^(Fo^2^)+(0.0526P)^2^+0.1594P] where P=(Fo^2^+2Fc^2^)/3'
_refine_ls_weighting_scheme calc
_refine_ls_wR_factor_gt 0.0886
_refine_ls_wR_factor_ref 0.0893
_reflns_Friedel_coverage 0.878
_reflns_friedel_fraction_full 0.986
_reflns_friedel_fraction_max 0.956
_reflns_number_gt 3075
_reflns_number_total 3148
_reflns_threshold_expression 'I > 2\s(I)'
_cod_data_source_file c5sc00753d2.cif
_cod_data_source_block arbhla
_cod_depositor_comments 'Adding full bibliography for 1519409--1519412.cif.'
_cod_original_cell_volume 772.12(9)
_cod_database_code 1519411
_nottingham_internal_coll_name ARBHLA
_nottingham_internal_coll_number 13607
_nottingham_internal_coll_client ARB/HWL
_nottingham_internal_coll_type custom
_nottingham_internal_coll_frame_method 'omega scans'
_nottingham_internal_coll_frame_time 2.0000
_nottingham_internal_coll_frame_width 2.0000
_nottingham_internal_coll_user pczwl
_nottingham_internal_coll_date 14/05/2014
_nottingham_internal_coll_location NOTTS
_nottingham_internal_process_date 14/05/2014
_nottingham_internal_process_user pczwl
_nottingham_internal_solution_date 14/5/2014
_nottingham_internal_solution_user pczwl
_nottingham_internal_refinement_date 14/5/2014
_nottingham_internal_refinement_user pczwl
_nottingham_internal_validation_date 28/5/2014
_nottingham_internal_validation_user pczwl
_nottingham_internal_archive_date 28/5/2014
_shelxl_version_number 2014-3
_chemical_oxdiff_formula 'C18 H19 O3 Cl'
_shelx_space_group_comment
;
The symmetry employed for this shelxl refinement is uniquely defined
by the following loop, which should always be used as a source of
symmetry information in preference to the above space-group names.
They are only intended as comments.
;
_reflns_odcompleteness_completeness 99.59
_reflns_odcompleteness_iscentric 1
_reflns_odcompleteness_theta 66.97
_olex2_refinement_description
;
1. Fixed Uiso
 At 1.2 times of:
  All C(H) groups, All C(H,H) groups
 At 1.5 times of:
  All C(H,H,H) groups
2.a Ternary CH refined with riding coordinates:
 C5(H5), C7(H7)
2.b Secondary CH2 refined with riding coordinates:
 C3(H3A,H3B), C4(H4A,H4B), C8(H8A,H8B), C9(H9A,H9B), C13(H13A,H13B)
2.c Aromatic/amide H refined with riding coordinates:
 C17(H17), C18(H18), C20(H20), C21(H21)
2.d Idealised Me refined as rotating group:
 C10(H10A,H10B,H10C)
;
_olex2_exptl_crystal_mounting_method 'in fomblin film on a micromount'

loop_
_space_group_symop_operation_xyz
'x, y, z'
'-x, y+1/2, -z'

loop_
_atom_site_label
_atom_site_type_symbol
_atom_site_fract_x
_atom_site_fract_y
_atom_site_fract_z
_atom_site_U_iso_or_equiv
_atom_site_adp_type
_atom_site_occupancy
_atom_site_site_symmetry_order
_atom_site_calc_flag
_atom_site_refinement_flags_posn
C1 C 0.8842(4) 0.6719(2) 0.5600(3) 0.0201(5) Uani 1 1 d .
C2 C 0.9427(4) 0.5447(2) 0.5789(2) 0.0201(5) Uani 1 1 d .
C3 C 0.8212(4) 0.4722(2) 0.6469(3) 0.0234(5) Uani 1 1 d .
H3A H 0.8453 0.4971 0.7466 0.028 Uiso 1 1 calc R
H3B H 0.8626 0.3912 0.6481 0.028 Uiso 1 1 calc R
C4 C 0.5973(4) 0.4837(2) 0.5624(3) 0.0228(5) Uani 1 1 d .
H4A H 0.5178 0.4490 0.6183 0.027 Uiso 1 1 calc R
H4B H 0.5688 0.4404 0.4721 0.027 Uiso 1 1 calc R
C5 C 0.5292(4) 0.6099(2) 0.5274(3) 0.0209(5) Uani 1 1 d .
H5 H 0.4128 0.6252 0.5621 0.025 Uiso 1 1 calc R
C6 C 0.6964(4) 0.6915(2) 0.6011(2) 0.0193(5) Uani 1 1 d .
C7 C 0.4678(4) 0.6396(2) 0.3662(3) 0.0212(5) Uani 1 1 d .
H7 H 0.4234 0.7212 0.3560 0.025 Uiso 1 1 calc R
C8 C 0.6464(4) 0.6312(2) 0.3105(3) 0.0229(5) Uani 1 1 d .
H8A H 0.6872 0.5501 0.3114 0.027 Uiso 1 1 calc R
H8B H 0.6056 0.6582 0.2104 0.027 Uiso 1 1 calc R
C9 C 0.8242(4) 0.7013(2) 0.3989(3) 0.0218(5) Uani 1 1 d .
H9A H 0.7904 0.7836 0.3855 0.026 Uiso 1 1 calc R
H9B H 0.9397 0.6871 0.3645 0.026 Uiso 1 1 calc R
C10 C 1.0606(4) 0.7441(2) 0.6480(3) 0.0258(5) Uani 1 1 d .
H10A H 1.0257 0.8253 0.6341 0.039 Uiso 1 1 calc GR
H10B H 1.1774 0.7286 0.6172 0.039 Uiso 1 1 calc GR
H10C H 1.0921 0.7246 0.7492 0.039 Uiso 1 1 calc GR
O11 O 1.0766(3) 0.50763(16) 0.5391(2) 0.0265(4) Uani 1 1 d .
O12 O 0.6799(3) 0.76980(16) 0.67712(18) 0.0245(4) Uani 1 1 d .
C13 C 0.2888(4) 0.5677(2) 0.2792(3) 0.0234(5) Uani 1 1 d .
H13A H 0.3390 0.4956 0.2503 0.028 Uiso 1 1 calc R
H13B H 0.2069 0.5474 0.3407 0.028 Uiso 1 1 calc R
C14 C 0.1568(4) 0.6275(2) 0.1470(3) 0.0290(6) Uani 1 1 d .
O15 O 0.2098(4) 0.7146(2) 0.1028(3) 0.0552(8) Uani 1 1 d .
C16 C -0.0460(4) 0.5792(2) 0.0748(3) 0.0219(5) Uani 1 1 d .
C17 C -0.0959(4) 0.4671(2) 0.0983(3) 0.0230(5) Uani 1 1 d .
H17 H 0.0039 0.4174 0.1560 0.028 Uiso 1 1 calc R
C18 C -0.2899(4) 0.4278(2) 0.0383(3) 0.0246(5) Uani 1 1 d .
H18 H -0.3233 0.3512 0.0536 0.030 Uiso 1 1 calc R
C19 C -0.4346(4) 0.5012(2) -0.0441(3) 0.0255(5) Uani 1 1 d .
C20 C -0.3885(4) 0.6115(3) -0.0733(3) 0.0266(5) Uani 1 1 d .
H20 H -0.4884 0.6599 -0.1332 0.032 Uiso 1 1 calc R
C21 C -0.1941(4) 0.6501(2) -0.0137(3) 0.0248(5) Uani 1 1 d .
H21 H -0.1606 0.7257 -0.0330 0.030 Uiso 1 1 calc R
Cl22 Cl -0.68018(9) 0.45282(7) -0.11215(7) 0.0384(2) Uani 1 1 d .

loop_
_atom_site_aniso_label
_atom_site_aniso_U_11
_atom_site_aniso_U_22
_atom_site_aniso_U_33
_atom_site_aniso_U_23
_atom_site_aniso_U_13
_atom_site_aniso_U_12
C1 0.0219(11) 0.0180(11) 0.0222(11) -0.0009(9) 0.0097(9) -0.0019(9)
C2 0.0219(11) 0.0197(11) 0.0194(10) -0.0023(9) 0.0077(9) 0.0009(9)
C3 0.0274(12) 0.0198(12) 0.0249(11) 0.0028(9) 0.0110(9) 0.0020(10)
C4 0.0256(12) 0.0208(12) 0.0236(11) 0.0034(9) 0.0101(10) -0.0010(9)
C5 0.0216(11) 0.0224(11) 0.0218(11) 0.0000(9) 0.0111(9) 0.0003(10)
C6 0.0237(12) 0.0186(11) 0.0163(10) 0.0029(9) 0.0076(9) 0.0032(9)
C7 0.0223(12) 0.0210(12) 0.0222(11) -0.0001(9) 0.0095(9) 0.0000(9)
C8 0.0267(12) 0.0268(13) 0.0182(10) -0.0017(9) 0.0114(9) -0.0030(10)
C9 0.0245(12) 0.0216(12) 0.0234(12) 0.0017(9) 0.0136(10) -0.0021(9)
C10 0.0257(13) 0.0207(12) 0.0302(13) -0.0051(10) 0.0077(11) -0.0033(10)
O11 0.0272(9) 0.0248(9) 0.0315(9) -0.0018(7) 0.0148(8) 0.0034(7)
O12 0.0337(10) 0.0204(8) 0.0220(8) -0.0024(7) 0.0124(7) 0.0030(7)
C13 0.0228(12) 0.0250(12) 0.0230(12) 0.0026(10) 0.0082(10) -0.0019(10)
C14 0.0298(13) 0.0301(14) 0.0264(12) 0.0069(11) 0.0079(11) -0.0048(11)
O15 0.0429(13) 0.0528(16) 0.0551(15) 0.0337(12) -0.0056(11) -0.0191(11)
C16 0.0240(12) 0.0256(12) 0.0178(10) 0.0011(9) 0.0088(9) 0.0007(9)
C17 0.0270(11) 0.0211(12) 0.0218(10) 0.0004(9) 0.0089(9) 0.0020(10)
C18 0.0279(12) 0.0232(12) 0.0234(11) -0.0029(9) 0.0092(10) 0.0007(10)
C19 0.0274(12) 0.0298(13) 0.0187(10) -0.0037(10) 0.0066(10) 0.0007(11)
C20 0.0296(13) 0.0318(13) 0.0180(11) 0.0029(10) 0.0071(9) 0.0077(11)
C21 0.0314(13) 0.0254(12) 0.0193(11) 0.0043(10) 0.0104(10) 0.0011(11)
Cl22 0.0256(3) 0.0469(4) 0.0360(3) -0.0007(3) 0.0001(2) -0.0049(3)

loop_
_atom_type_symbol
_atom_type_description
_atom_type_scat_dispersion_real
_atom_type_scat_dispersion_imag
_atom_type_scat_source
C C 0.0181 0.0091 'International Tables Vol C Tables 4.2.6.8 and 6.1.1.4'
H H 0.0000 0.0000 'International Tables Vol C Tables 4.2.6.8 and 6.1.1.4'
O O 0.0492 0.0322 'International Tables Vol C Tables 4.2.6.8 and 6.1.1.4'
Cl Cl 0.3639 0.7018 'International Tables Vol C Tables 4.2.6.8 and 6.1.1.4'

loop_
_exptl_crystal_face_index_h
_exptl_crystal_face_index_k
_exptl_crystal_face_index_l
_exptl_crystal_face_perp_dist
_exptl_oxdiff_crystal_face_indexfrac_h
_exptl_oxdiff_crystal_face_indexfrac_k
_exptl_oxdiff_crystal_face_indexfrac_l
_exptl_oxdiff_crystal_face_x
_exptl_oxdiff_crystal_face_y
_exptl_oxdiff_crystal_face_z
0 -1 0 0.1475 -0.0000 -0.9989 0.0019 0.1004 0.0211 -0.0823
2 2 -1 0.3047 1.9981 1.9896 -0.9929 -0.4783 -0.0362 -0.1738
-3 5 2 0.3464 -2.9972 5.0106 1.9741 -0.0936 -0.0336 0.9307
-5 -1 3 0.2504 -4.9953 -0.9748 2.9746 0.7864 0.0870 0.7754
4 -2 -3 0.3941 3.9965 -2.0216 -2.9740 -0.3387 -0.1076 -0.8648
0 0 1 0.0512 -0.0005 0.0073 0.9993 -0.0154 0.1618 0.0236
0 0 -1 0.0362 0.0005 -0.0073 -0.9993 0.0154 -0.1618 -0.0236
-1 2 -5 0.1487 -0.9964 1.9618 -5.0056 0.0225 -0.9349 0.2040
1 5 -5 0.1730 1.0012 4.9577 -5.0010 -0.5716 -0.8304 0.1361
3 3 -6 0.2120 2.9992 2.9516 -5.9865 -0.6482 -0.7822 -0.3668
1 5 4 0.1493 0.9970 5.0234 3.9931 -0.7101 0.6254 0.3483
0 -6 4 0.1272 -0.0020 -5.9644 4.0086 0.5410 0.7736 -0.3993
-3 -1 6 0.1805 -2.9992 -0.9538 5.9827 0.4474 0.7401 0.5314

loop_
_geom_angle_atom_site_label_1
_geom_angle_atom_site_label_2
_geom_angle_atom_site_label_3
_geom_angle
C2 C1 C9 108.28(19)
C6 C1 C2 109.64(19)
C6 C1 C9 105.29(19)
C6 C1 C10 112.7(2)
C10 C1 C2 109.1(2)
C10 C1 C9 111.7(2)
C3 C2 C1 115.4(2)
O11 C2 C1 120.8(2)
O11 C2 C3 123.7(2)
C2 C3 H3A 109.7
C2 C3 H3B 109.7
C2 C3 C4 109.8(2)
H3A C3 H3B 108.2
C4 C3 H3A 109.7
C4 C3 H3B 109.7
C3 C4 H4A 108.9
C3 C4 H4B 108.9
C3 C4 C5 113.2(2)
H4A C4 H4B 107.7
C5 C4 H4A 108.9
C5 C4 H4B 108.9
C4 C5 H5 108.7
C6 C5 C4 110.7(2)
C6 C5 H5 108.7
C6 C5 C7 105.99(19)
C7 C5 C4 113.9(2)
C7 C5 H5 108.7
C5 C6 C1 112.8(2)
O12 C6 C1 122.8(2)
O12 C6 C5 124.2(2)
C5 C7 H7 107.0
C8 C7 C5 111.2(2)
C8 C7 H7 107.0
C8 C7 C13 112.8(2)
C13 C7 C5 111.46(19)
C13 C7 H7 107.0
C7 C8 H8A 109.1
C7 C8 H8B 109.1
H8A C8 H8B 107.9
C9 C8 C7 112.4(2)
C9 C8 H8A 109.1
C9 C8 H8B 109.1
C1 C9 H9A 109.2
C1 C9 H9B 109.2
C8 C9 C1 112.17(19)
C8 C9 H9A 109.2
C8 C9 H9B 109.2
H9A C9 H9B 107.9
C1 C10 H10A 109.5
C1 C10 H10B 109.5
C1 C10 H10C 109.5
H10A C10 H10B 109.5
H10A C10 H10C 109.5
H10B C10 H10C 109.5
C7 C13 H13A 108.8
C7 C13 H13B 108.8
H13A C13 H13B 107.7
C14 C13 C7 113.7(2)
C14 C13 H13A 108.8
C14 C13 H13B 108.8
O15 C14 C13 121.6(3)
O15 C14 C16 120.2(2)
C16 C14 C13 118.1(2)
C17 C16 C14 122.0(2)
C17 C16 C21 118.9(2)
C21 C16 C14 119.0(2)
C16 C17 H17 119.8
C18 C17 C16 120.5(2)
C18 C17 H17 119.8
C17 C18 H18 120.4
C19 C18 C17 119.3(2)
C19 C18 H18 120.4
C18 C19 Cl22 118.9(2)
C20 C19 C18 121.6(3)
C20 C19 Cl22 119.5(2)
C19 C20 H20 120.6
C19 C20 C21 118.8(2)
C21 C20 H20 120.6
C16 C21 H21 119.5
C20 C21 C16 120.9(3)
C20 C21 H21 119.5

loop_
_geom_bond_atom_site_label_1
_geom_bond_atom_site_label_2
_geom_bond_distance
C1 C2 1.540(3)
C1 C6 1.518(3)
C1 C9 1.552(3)
C1 C10 1.525(3)
C2 C3 1.505(3)
C2 O11 1.211(3)
C3 H3A 0.9900
C3 H3B 0.9900
C3 C4 1.539(4)
C4 H4A 0.9900
C4 H4B 0.9900
C4 C5 1.556(3)
C5 H5 1.0000
C5 C6 1.511(3)
C5 C7 1.552(3)
C6 O12 1.213(3)
C7 H7 1.0000
C7 C8 1.528(3)
C7 C13 1.532(3)
C8 H8A 0.9900
C8 H8B 0.9900
C8 C9 1.520(3)
C9 H9A 0.9900
C9 H9B 0.9900
C10 H10A 0.9800
C10 H10B 0.9800
C10 H10C 0.9800
C13 H13A 0.9900
C13 H13B 0.9900
C13 C14 1.514(4)
C14 O15 1.212(4)
C14 C16 1.491(4)
C16 C17 1.396(4)
C16 C21 1.401(4)
C17 H17 0.9500
C17 C18 1.384(4)
C18 H18 0.9500
C18 C19 1.383(4)
C19 C20 1.383(4)
C19 Cl22 1.740(3)
C20 H20 0.9500
C20 C21 1.384(4)
C21 H21 0.9500

loop_
_geom_torsion_atom_site_label_1
_geom_torsion_atom_site_label_2
_geom_torsion_atom_site_label_3
_geom_torsion_atom_site_label_4
_geom_torsion
C1 C2 C3 C4 55.2(3)
C2 C1 C6 C5 -51.2(2)
C2 C1 C6 O12 133.7(2)
C2 C1 C9 C8 60.7(3)
C2 C3 C4 C5 -47.2(3)
C3 C4 C5 C6 -6.8(3)
C3 C4 C5 C7 112.5(2)
C4 C5 C6 C1 58.3(2)
C4 C5 C6 O12 -126.7(2)
C4 C5 C7 C8 -65.1(3)
C4 C5 C7 C13 61.7(3)
C5 C7 C8 C9 -53.0(3)
C5 C7 C13 C14 149.9(2)
C6 C1 C2 C3 -6.5(3)
C6 C1 C2 O11 172.7(2)
C6 C1 C9 C8 -56.5(3)
C6 C5 C7 C8 56.8(3)
C6 C5 C7 C13 -176.3(2)
C7 C5 C6 C1 -65.7(2)
C7 C5 C6 O12 109.3(3)
C7 C8 C9 C1 53.3(3)
C7 C13 C14 O15 12.4(4)
C7 C13 C14 C16 -165.0(2)
C8 C7 C13 C14 -84.1(3)
C9 C1 C2 C3 -120.9(2)
C9 C1 C2 O11 58.3(3)
C9 C1 C6 C5 65.1(2)
C9 C1 C6 O12 -110.0(2)
C10 C1 C2 C3 117.3(2)
C10 C1 C2 O11 -63.5(3)
C10 C1 C6 C5 -172.9(2)
C10 C1 C6 O12 12.0(3)
C10 C1 C9 C8 -179.1(2)
O11 C2 C3 C4 -124.0(3)
C13 C7 C8 C9 -179.1(2)
C13 C14 C16 C17 -18.4(4)
C13 C14 C16 C21 158.2(2)
C14 C16 C17 C18 174.9(2)
C14 C16 C21 C20 -174.6(2)
O15 C14 C16 C17 164.1(3)
O15 C14 C16 C21 -19.3(4)
C16 C17 C18 C19 -0.7(4)
C17 C16 C21 C20 2.1(4)
C17 C18 C19 C20 2.9(4)
C17 C18 C19 Cl22 -177.04(19)
C18 C19 C20 C21 -2.5(4)
C19 C20 C21 C16 0.0(4)
C21 C16 C17 C18 -1.7(4)
Cl22 C19 C20 C21 177.4(2)
